data_4509581
loop_
_publ_author_name
'Kanoo, Prakash'
'K. L., Gurunatha'
'Maji, Tapas Kumar'

_publ_section_title
;
 Temperature-Controlled Synthesis of Metal-Organic Coordination Polymers:
 Crystal Structure, Supramolecular Isomerism, and Porous Property
;
_journal_issue 9
_journal_name_full 'Crystal Growth &amp; Design'
_journal_page_first 4147
_journal_paper_doi 10.1021/cg900386q
_journal_volume 9
_journal_year 2009
_chemical_formula_sum 'C20 H22 Cu N2 O10 S2'
_chemical_formula_weight 578.06
_chemical_name_systematic
;
 ?
;
_space_group_IT_number 15
_symmetry_cell_setting monoclinic
_symmetry_space_group_name_Hall '-C 2yc'
_symmetry_space_group_name_H-M 'C 1 2/c 1'
_atom_sites_solution_hydrogens geom
_atom_sites_solution_primary direct
_atom_sites_solution_secondary difmap
_audit_creation_method SHELXL-97
_cell_angle_alpha 90.00
_cell_angle_beta 108.101(2)
_cell_angle_gamma 90.00
_cell_formula_units_Z 4
_cell_length_a 13.5231(4)
_cell_length_b 11.0694(3)
_cell_length_c 16.0659(5)
_cell_measurement_temperature 293(2)
_cell_volume 2285.93(12)
_computing_cell_refinement SMART
_computing_data_collection 'SMART (Bruker,2000)'
_computing_data_reduction 'SAINT (Bruker,2000)'
_computing_molecular_graphics 'Mercury 1.4.1'
_computing_publication_material 'PLATON (Spek, 2003)'
_computing_structure_refinement 'SHELXL-97 (Sheldrick, 1997)'
_computing_structure_solution 'SIR-92 (Altomare et al. 1994)'
_diffrn_ambient_temperature 293(2)
_diffrn_measured_fraction_theta_full 0.995
_diffrn_measured_fraction_theta_max 0.995
_diffrn_radiation_monochromator graphite
_diffrn_radiation_source 'fine-focus sealed tube'
_diffrn_radiation_type MoK\a
_diffrn_radiation_wavelength 0.71073
_diffrn_reflns_av_R_equivalents 0.0391
_diffrn_reflns_av_sigmaI/netI 0.0488
_diffrn_reflns_limit_h_max 18
_diffrn_reflns_limit_h_min -18
_diffrn_reflns_limit_k_max 15
_diffrn_reflns_limit_k_min -15
_diffrn_reflns_limit_l_max 22
_diffrn_reflns_limit_l_min -20
_diffrn_reflns_number 10942
_diffrn_reflns_theta_full 29.85
_diffrn_reflns_theta_max 29.85
_diffrn_reflns_theta_min 2.43
_exptl_absorpt_coefficient_mu 1.199
_exptl_absorpt_correction_T_max 0.9647
_exptl_absorpt_correction_T_min 0.8340
_exptl_absorpt_correction_type empirical
_exptl_absorpt_process_details SADABS
_exptl_crystal_colour blue
_exptl_crystal_density_diffrn 1.680
_exptl_crystal_density_method 'not measured'
_exptl_crystal_description 'square block'
_exptl_crystal_F_000 1188
_exptl_crystal_size_max 0.16
_exptl_crystal_size_mid 0.1
_exptl_crystal_size_min 0.1
_refine_diff_density_max 0.462
_refine_diff_density_min -0.474
_refine_diff_density_rms 0.089
_refine_ls_extinction_method none
_refine_ls_goodness_of_fit_ref 1.074
_refine_ls_hydrogen_treatment mixed
_refine_ls_matrix_type full
_refine_ls_number_parameters 205
_refine_ls_number_reflns 3276
_refine_ls_number_restraints 0
_refine_ls_restrained_S_all 1.074
_refine_ls_R_factor_all 0.0665
_refine_ls_R_factor_gt 0.0407
_refine_ls_shift/su_max 0.000
_refine_ls_shift/su_mean 0.000
_refine_ls_structure_factor_coef Fsqd
_refine_ls_weighting_details 'calc w=1/[\s^2^(Fo^2^)+(0.0303P)^2^+3.9149P] where P=(Fo^2^+2Fc^2^)/3'
_refine_ls_weighting_scheme calc
_refine_ls_wR_factor_gt 0.0797
_refine_ls_wR_factor_ref 0.0963
_reflns_number_gt 2437
_reflns_number_total 3276
_reflns_threshold_expression >2sigma(I)
_cod_data_source_file cg900386qsup1.cif
_cod_data_source_block complex5
_cod_original_sg_symbol_H-M C2/c
_cod_database_code 4509581

loop_
_symmetry_equiv_pos_as_xyz
'x, y, z'
'-x, y, -z+1/2'
'x+1/2, y+1/2, z'
'-x+1/2, y+1/2, -z+1/2'
'-x, -y, -z'
'x, -y, z-1/2'
'-x+1/2, -y+1/2, -z'
'x+1/2, -y+1/2, z-1/2'

loop_
_atom_site_label
_atom_site_type_symbol
_atom_site_fract_x
_atom_site_fract_y
_atom_site_fract_z
_atom_site_U_iso_or_equiv
_atom_site_adp_type
_atom_site_occupancy
_atom_site_symmetry_multiplicity
_atom_site_calc_flag
_atom_site_refinement_flags
C1 C 0.0704(2) 0.1204(2) 0.72440(16) 0.0243(5) Uani 1 1 d .
C2 C 0.0735(2) -0.0037(2) 0.72421(16) 0.0235(5) Uani 1 1 d .
C3 C 0.0000 -0.0693(3) 0.7500 0.0201(7) Uani 1 2 d S
C4 C -0.0825(2) 0.6068(2) 0.75551(19) 0.0317(6) Uani 1 1 d .
C5 C -0.0857(2) 0.7315(2) 0.75450(19) 0.0324(6) Uani 1 1 d .
C6 C 0.0000 0.7971(3) 0.7500 0.0230(7) Uani 1 2 d S
C7 C 0.33372(18) 0.5061(2) 1.03817(15) 0.0249(5) Uani 1 1 d .
C8 C 0.3914(2) 0.4139(2) 1.02097(16) 0.0263(5) Uani 1 1 d .
C9 C 0.3650(2) 0.6277(2) 1.03663(17) 0.0287(6) Uani 1 1 d .
C10 C 0.4537(2) 0.6539(2) 1.01777(18) 0.0288(6) Uani 1 1 d .
C11 C 0.51592(19) 0.5609(2) 0.99942(15) 0.0239(5) Uani 1 1 d .
N1 N 0.0000 0.1828(2) 0.7500 0.0212(6) Uani 1 2 d S
N2 N 0.0000 0.5444(2) 0.7500 0.0249(6) Uani 1 2 d S
O1 O -0.02370(18) 0.36148(17) 0.86708(13) 0.0268(4) Uani 1 1 d .
O2 O -0.18607(18) 0.3608(2) 0.67117(15) 0.0383(5) Uani 1 1 d .
O3 O 0.13571(15) 0.4941(2) 0.97296(13) 0.0464(5) Uani 1 1 d .
O4 O 0.21754(17) 0.35201(18) 1.08758(17) 0.0511(6) Uani 1 1 d .
O5 O 0.20610(15) 0.5639(2) 1.12159(13) 0.0429(5) Uani 1 1 d .
S1 S 0.21431(5) 0.47528(6) 1.05755(4) 0.02820(16) Uani 1 1 d .
Cu1 Cu 0.0000 0.36344(3) 0.7500 0.02053(12) Uani 1 2 d S
H1 H 0.017(2) 0.389(3) 0.898(2) 0.027(10) Uiso 1 1 d .
H2 H -0.083(2) 0.380(2) 0.8702(19) 0.033(8) Uiso 1 1 d .
H3 H -0.197(3) 0.402(4) 0.633(3) 0.065(14) Uiso 1 1 d .
H4 H -0.213(3) 0.298(4) 0.652(2) 0.065(13) Uiso 1 1 d .
H5 H 0.1183(19) 0.160(2) 0.7045(16) 0.019(6) Uiso 1 1 d .
H6 H 0.121(2) -0.042(2) 0.7042(17) 0.026(7) Uiso 1 1 d .
H7 H -0.147(2) 0.563(3) 0.7565(19) 0.046(9) Uiso 1 1 d .
H8 H -0.148(2) 0.771(3) 0.7546(18) 0.041(8) Uiso 1 1 d .
H9 H 0.372(2) 0.340(2) 1.0213(17) 0.024(7) Uiso 1 1 d .
H10 H 0.328(2) 0.686(3) 1.0533(18) 0.038(8) Uiso 1 1 d .
H11 H 0.475(2) 0.724(3) 1.0183(17) 0.026(7) Uiso 1 1 d .

loop_
_atom_site_aniso_label
_atom_site_aniso_U_11
_atom_site_aniso_U_22
_atom_site_aniso_U_33
_atom_site_aniso_U_23
_atom_site_aniso_U_13
_atom_site_aniso_U_12
C1 0.0279(13) 0.0176(11) 0.0288(13) -0.0002(10) 0.0107(11) -0.0026(10)
C2 0.0282(13) 0.0143(11) 0.0299(13) -0.0003(10) 0.0118(11) 0.0017(9)
C3 0.0265(18) 0.0120(14) 0.0187(16) 0.000 0.0026(13) 0.000
C4 0.0334(15) 0.0168(12) 0.0496(17) -0.0020(11) 0.0195(13) -0.0034(10)
C5 0.0319(15) 0.0176(12) 0.0518(17) -0.0011(12) 0.0188(13) 0.0030(11)
C6 0.0267(18) 0.0133(15) 0.0277(18) 0.000 0.0067(14) 0.000
C7 0.0209(12) 0.0317(13) 0.0226(12) -0.0006(10) 0.0076(10) 0.0002(10)
C8 0.0281(14) 0.0266(13) 0.0246(13) -0.0009(11) 0.0086(11) -0.0020(11)
C9 0.0275(13) 0.0296(13) 0.0312(14) -0.0007(11) 0.0124(11) 0.0069(11)
C10 0.0328(15) 0.0227(13) 0.0329(14) 0.0021(11) 0.0132(12) 0.0028(11)
C11 0.0241(13) 0.0265(12) 0.0214(12) 0.0002(10) 0.0076(10) 0.0023(10)
N1 0.0285(15) 0.0098(12) 0.0253(14) 0.000 0.0084(12) 0.000
N2 0.0329(17) 0.0129(13) 0.0313(16) 0.000 0.0133(13) 0.000
O1 0.0284(11) 0.0243(9) 0.0298(10) -0.0033(8) 0.0123(9) -0.0015(9)
O2 0.0402(12) 0.0336(12) 0.0382(12) 0.0012(11) 0.0078(10) -0.0016(10)
O3 0.0266(11) 0.0656(15) 0.0400(12) -0.0069(11) 0.0004(9) -0.0050(10)
O4 0.0418(13) 0.0395(12) 0.0813(17) 0.0155(11) 0.0329(12) 0.0027(10)
O5 0.0287(11) 0.0573(13) 0.0473(12) -0.0212(10) 0.0185(9) -0.0050(9)
S1 0.0207(3) 0.0337(4) 0.0312(3) -0.0040(3) 0.0095(3) -0.0003(3)
Cu1 0.0278(2) 0.00952(18) 0.0265(2) 0.000 0.01170(18) 0.000

loop_
_atom_type_symbol
_atom_type_description
_atom_type_scat_dispersion_real
_atom_type_scat_dispersion_imag
_atom_type_scat_source
C C 0.0033 0.0016 'International Tables Vol C Tables 4.2.6.8 and 6.1.1.4'
H H 0.0000 0.0000 'International Tables Vol C Tables 4.2.6.8 and 6.1.1.4'
N N 0.0061 0.0033 'International Tables Vol C Tables 4.2.6.8 and 6.1.1.4'
O O 0.0106 0.0060 'International Tables Vol C Tables 4.2.6.8 and 6.1.1.4'
S S 0.1246 0.1234 'International Tables Vol C Tables 4.2.6.8 and 6.1.1.4'
Cu Cu 0.3201 1.2651 'International Tables Vol C Tables 4.2.6.8 and 6.1.1.4'

loop_
_geom_angle_atom_site_label_1
_geom_angle_atom_site_label_2
_geom_angle_atom_site_label_3
_geom_angle
_geom_angle_site_symmetry_1
_geom_angle_site_symmetry_3
N1 C1 C2 122.7(2) . .
C1 C2 C3 119.7(2) . .
C2 C3 C2 117.2(3) . 2_556
C2 C3 C6 121.40(14) . 1_545
C2 C3 C6 121.40(15) 2_556 1_545
N2 C4 C5 122.6(3) . .
C4 C5 C6 120.0(3) . .
C5 C6 C5 116.9(3) 2_556 .
C5 C6 C3 121.53(15) 2_556 1_565
C5 C6 C3 121.53(15) . 1_565
C8 C7 C9 121.1(2) . .
C8 C7 S1 120.1(2) . .
C9 C7 S1 118.78(19) . .
C7 C8 C11 120.1(2) . 5_667
C10 C9 C7 119.9(2) . .
C9 C10 C11 120.9(2) . .
C11 C11 C10 119.1(3) 5_667 .
C11 C11 C8 119.0(3) 5_667 5_667
C10 C11 C8 121.9(2) . 5_667
C1 N1 C1 118.0(3) . 2_556
C1 N1 Cu1 121.01(14) . .
C1 N1 Cu1 121.01(14) 2_556 .
C4 N2 C4 117.9(3) 2_556 .
C4 N2 Cu1 121.06(15) 2_556 .
C4 N2 Cu1 121.06(15) . .
O4 S1 O5 113.77(14) . .
O4 S1 O3 112.60(14) . .
O5 S1 O3 111.77(13) . .
O4 S1 C7 107.86(12) . .
O5 S1 C7 105.62(12) . .
O3 S1 C7 104.44(12) . .
N1 Cu1 N2 180.000(1) . .
N1 Cu1 O1 89.38(5) . .
N2 Cu1 O1 90.62(5) . .
N1 Cu1 O1 89.38(5) . 2_556
N2 Cu1 O1 90.62(5) . 2_556
O1 Cu1 O1 178.76(11) . 2_556

loop_
_geom_bond_atom_site_label_1
_geom_bond_atom_site_label_2
_geom_bond_distance
_geom_bond_site_symmetry_2
C1 N1 1.340(3) .
C1 C2 1.374(3) .
C2 C3 1.394(3) .
C3 C2 1.394(3) 2_556
C3 C6 1.479(4) 1_545
C4 N2 1.339(3) .
C4 C5 1.381(3) .
C5 C6 1.389(3) .
C6 C5 1.389(3) 2_556
C6 C3 1.479(4) 1_565
C7 C8 1.364(3) .
C7 C9 1.413(4) .
C7 S1 1.770(2) .
C8 C11 1.418(3) 5_667
C9 C10 1.357(4) .
C10 C11 1.418(3) .
C11 C11 1.416(5) 5_667
C11 C8 1.418(3) 5_667
N1 C1 1.340(3) 2_556
N1 Cu1 2.000(3) .
N2 C4 1.339(3) 2_556
N2 Cu1 2.004(3) .
O1 Cu1 2.0040(19) .
O3 S1 1.457(2) .
O4 S1 1.443(2) .
O5 S1 1.450(2) .
Cu1 O1 2.0040(19) 2_556
